data_4343748
loop_
_publ_author_name
'Buser, H.J.'
'Schwarzenbach, D.'
'Petter, W.'
'Ludi, A.'

_publ_section_title
;
 The crystal structure of Prussian Blue: Fe4 (Fe (C N)6)3 . x(H2 O)
;
_journal_name_full 'Inorganic Chemistry'
_journal_page_first 2704
_journal_page_last 2709
_journal_volume 16
_journal_year 1977
_chemical_formula_sum 'C18 H28 Fe7 N18 O14'
_chemical_name_systematic 'Fe4 (Fe (C N)6)3 (H2 O)14'
_space_group_IT_number 221
_symmetry_space_group_name_Hall '-P 4 2 3'
_symmetry_space_group_name_H-M 'P m -3 m'
_cell_angle_alpha 90
_cell_angle_beta 90
_cell_angle_gamma 90
_cell_formula_units_Z 1
_cell_length_a 10.166
_cell_length_b 10.166
_cell_length_c 10.166
_cell_volume 1050.631
_citation_journal_id_ASTM INOCAJ
_cod_data_source_file Buser_INOCAJ_1977_745.cif
_cod_data_source_block C18H28Fe7N18O14
_cod_database_code 4343748

loop_
_symmetry_equiv_pos_as_xyz
x,y,z
-y,x,z
-x,-y,z
y,-x,z
x,-y,-z
y,x,-z
-x,y,-z
-y,-x,-z
z,x,y
-x,z,y
-z,-x,y
x,-z,y
z,-x,-y
x,z,-y
-z,x,-y
-x,-z,-y
y,z,x
y,-z,-x
z,y,-x
-y,z,-x
-z,-y,-x
-y,-z,x
z,-y,x
-z,y,x
-x,-y,-z
y,-x,-z
x,y,-z
-y,x,-z
-x,y,z
-y,-x,z
x,-y,z
y,x,z
-z,-x,-y
x,-z,-y
z,x,-y
-x,z,-y
-z,x,y
-x,-z,y
z,-x,y
x,z,y
-y,-z,-x
-y,z,x
-z,-y,x
y,-z,x
z,y,x
y,z,-x
-z,y,-x
z,-y,-x

loop_
_atom_site_label
_atom_site_type_symbol
_atom_site_fract_x
_atom_site_fract_y
_atom_site_fract_z
_atom_site_occupancy
_atom_site_U_iso_or_equiv
O2 O-2 0.21 0.5 0.5 0.733 0.0
O4 O-2 0.2608 0.2608 0.2608 1 0.0
Fe4 Fe+2 0.5 0 0 0.911 0.0
C1 C+2 0.3108 0 0 0.911 0.0
C3 C+2 0.1887 0.5 0 0.911 0.0
O3 O-2 0.29 0.5 0 0.089 0.0
O1 O-2 0.21 0 0 0.089 0.0
Fe2 Fe+3 0 0.5 0.5 1 0.0
Fe3 Fe+2 0.5 0.5 0.5 0.267 0.0
Fe1 Fe+3 0 0 0 1 0.0
N2 N-3 0.2005 0.5 0.5 0.267 0.0
N3 N-3 0.2995 0.5 0 0.911 0.0
C2 C+2 0.3108 0.5 0.5 0.267 0.0
N1 N-3 0.2005 0 0 0.911 0.0
